data_7160691
loop_
_publ_author_name
'Wang, Du'
'Yin, Zhilong'
'Feng, Xueli'
'Zhu, Huixuan'
'Gao, Fan'
'Li, Jiaxin'
'Zhang, Jingli'
'Yuan, Ye'

_publ_section_title
;
 Rapid construction of furan-linked bisheterocycles <i>via</i> a
 palladium-catalyzed domino Heck/cross-coupling reaction.
;
_journal_issue 36
_journal_name_full 'Organic &amp; biomolecular chemistry'
_journal_page_first 8267
_journal_page_last 8273
_journal_paper_doi 10.1039/d5ob01081k
_journal_volume 23
_journal_year 2025
_chemical_formula_moiety 'C26 H28 O4'
_chemical_formula_sum 'C26 H28 O4'
_chemical_formula_weight 404.48
_space_group_crystal_system monoclinic
_space_group_IT_number 14
_space_group_name_Hall '-P 2ybc'
_space_group_name_H-M_alt 'P 1 21/c 1'
_atom_sites_solution_hydrogens geom
_atom_sites_solution_primary dual
_audit_creation_date 2023-05-15
_audit_creation_method
; 
Olex2 1.3 
(compiled 2020.11.12 svn.r5f609507 for OlexSys, GUI svn.r6408) 
;
_audit_update_record
;
2025-04-12 deposited with the CCDC.	2025-08-19 downloaded from the CCDC.
;
_cell_angle_alpha 90
_cell_angle_beta 110.6490(10)
_cell_angle_gamma 90
_cell_formula_units_Z 4
_cell_length_a 8.0840(6)
_cell_length_b 25.4157(19)
_cell_length_c 10.9775(8)
_cell_measurement_reflns_used 9888
_cell_measurement_temperature 100.0
_cell_measurement_theta_max 66.56
_cell_measurement_theta_min 4.54
_cell_volume 2110.5(3)
_computing_cell_refinement 'SAINT V8.40B Bruker-AXS, Madison WI for PHOTON III'
_computing_data_collection 'Bruker APEX3 Bruker-AXS, Madison WI'
_computing_data_reduction 'SAINT V8.40B Bruker-AXS, Madison WI for PHOTON III'
_computing_molecular_graphics 'Bruker SHELXTL Bruker-AXS, Madison WI and local programs'
_computing_publication_material 'Bruker SHELXTL Bruker-AXS, Madison WI'
_computing_structure_refinement 'SHELXL-2018/3 (Sheldrick, 2018)'
_computing_structure_solution 'SHELXT 2018/2 (Sheldrick, 2018)'
_diffrn_ambient_temperature 100.0
_diffrn_detector 'Bruker Photon III 28 detector'
_diffrn_detector_area_resol_mean ' 7.39 for PHOTON III'
_diffrn_detector_type 'Bruker Photon III 28'
_diffrn_measured_fraction_theta_full 0.982
_diffrn_measured_fraction_theta_max 0.981
_diffrn_measurement_device 'Bruker D8 Venture'
_diffrn_measurement_device_type 'Bruker Photon III'
_diffrn_measurement_method 'Profile data from \q/2\q scans'
_diffrn_radiation_monochromator 'Metaljet Helios MX'
_diffrn_radiation_probe x-ray
_diffrn_radiation_type Synchrotron
_diffrn_radiation_wavelength 1.34139
_diffrn_radiation_xray_symbol 'Ga K\a'
_diffrn_reflns_av_R_equivalents 0.0372
_diffrn_reflns_av_unetI/netI 0.0200
_diffrn_reflns_Laue_measured_fraction_full 0.982
_diffrn_reflns_Laue_measured_fraction_max 0.981
_diffrn_reflns_limit_h_max 11
_diffrn_reflns_limit_h_min -10
_diffrn_reflns_limit_k_max 34
_diffrn_reflns_limit_k_min -34
_diffrn_reflns_limit_l_max 14
_diffrn_reflns_limit_l_min -13
_diffrn_reflns_number 47348
_diffrn_reflns_point_group_measured_fraction_full 0.982
_diffrn_reflns_point_group_measured_fraction_max 0.981
_diffrn_reflns_theta_full 53.594
_diffrn_reflns_theta_max 66.719
_diffrn_reflns_theta_min 4.038
_diffrn_source 'METALJET liquid metal X-ray source'
_diffrn_source_current 3.57
_diffrn_source_power 0.2497215
_diffrn_source_target Ga
_diffrn_source_type 'Sealed X-ray tube'
_diffrn_source_voltage 69.95
_diffrn_standards_number 0
_exptl_absorpt_coefficient_mu 0.431
_exptl_absorpt_correction_T_max 0.7528
_exptl_absorpt_correction_T_min 0.6214
_exptl_absorpt_correction_type multi-scan
_exptl_absorpt_process_details 'SADABS-2016/2 - Bruker AXS, Madison WI for PHOTON III'
_exptl_crystal_colour colourless
_exptl_crystal_colour_primary colourless
_exptl_crystal_density_diffrn 1.273
_exptl_crystal_description block
_exptl_crystal_F_000 864
_exptl_crystal_size_max 0.3
_exptl_crystal_size_mid 0.2
_exptl_crystal_size_min 0.2
_refine_diff_density_max 0.369
_refine_diff_density_min -0.235
_refine_diff_density_rms 0.043
_refine_ls_extinction_method none
_refine_ls_goodness_of_fit_ref 1.046
_refine_ls_hydrogen_treatment constr
_refine_ls_matrix_type full
_refine_ls_number_parameters 274
_refine_ls_number_reflns 5559
_refine_ls_number_restraints 0
_refine_ls_restrained_S_all 1.046
_refine_ls_R_factor_all 0.0416
_refine_ls_R_factor_gt 0.0409
_refine_ls_shift/su_max 0.001
_refine_ls_shift/su_mean 0.000
_refine_ls_structure_factor_coef Fsqd
_refine_ls_weighting_details 'w=1/[\s^2^(Fo^2^)+(0.0504P)^2^+0.7531P] where P=(Fo^2^+2Fc^2^)/3'
_refine_ls_weighting_scheme calc
_refine_ls_wR_factor_gt 0.1045
_refine_ls_wR_factor_ref 0.1050
_reflns_Friedel_coverage 0.000
_reflns_number_gt 5428
_reflns_number_total 5559
_reflns_threshold_expression 'I > 2\s(I)'
_cod_data_source_file d5ob01081k2.cif
_cod_data_source_block 230406c_0m
_cod_depositor_comments
;
The following automatic conversions were performed:

data item '_diffrn_radiation_probe' value 'X-ray' was changed to
'x-ray' in accordance with the
/home/data/users/saulius/crontab/automatic-downloads/rss-feeds/RSC/lib/dictionaries/cif_core.dic
dictionary named 'cif_core.dic' version 2.4.2 last updated on
2011-04-26.

Automatic conversion script
Id: cif_fix_values 8170 2020-07-09 18:12:32Z antanas 

 Adding full bibliography for 7160690--7160691.cif.
;
_cod_database_code 7160691
_shelx_shelxl_version_number 2018/3
_shelx_space_group_comment
; 
The symmetry employed for this shelxl refinement is uniquely defined 
by the following loop, which should always be used as a source of 
symmetry information in preference to the above space-group names. 
They are only intended as comments. 
;
_shelx_estimated_absorpt_t_max 0.919
_shelx_estimated_absorpt_t_min 0.882
_olex2_refinement_description
; 
1. Fixed Uiso 
 At 1.2 times of: 
  All C(H) groups, All C(H,H) groups 
 At 1.5 times of: 
  All C(H,H,H) groups 
2.a Secondary CH2 refined with riding coordinates: 
 C11(H11A,H11B), C12(H12A,H12B), C13(H13A,H13B), C15(H15A,H15B), C17(H17A,H17B) 
2.b Aromatic/amide H refined with riding coordinates: 
 C2(H2), C3(H3), C4(H4), C5(H5), C6(H6), C8(H8), C20(H20), C21(H21), C23(H23) 
2.c Idealised Me refined as rotating group: 
 C14(H14A,H14B,H14C), C25(H25A,H25B,H25C), C26(H26A,H26B,H26C) 
;
_olex2_submission_special_instructions 'No special instructions were received'

loop_
_space_group_symop_operation_xyz
'x, y, z'
'-x, y+1/2, -z+1/2'
'-x, -y, -z'
'x, -y-1/2, z-1/2'

loop_
_atom_site_label
_atom_site_type_symbol
_atom_site_fract_x
_atom_site_fract_y
_atom_site_fract_z
_atom_site_U_iso_or_equiv
_atom_site_adp_type
_atom_site_occupancy
_atom_site_site_symmetry_order
_atom_site_calc_flag
_atom_site_refinement_flags_posn
_atom_site_refinement_flags_adp
_atom_site_refinement_flags_occupancy
_atom_site_disorder_assembly
_atom_site_disorder_group
C1 C 0.85980(11) 0.12215(3) 0.66502(8) 0.01693(17) Uani 1 1 d . . . . .
C2 C 0.99543(12) 0.12103(4) 0.78745(9) 0.01939(17) Uani 1 1 d . . . . .
H2 H 1.064944 0.151586 0.819265 0.023 Uiso 1 1 calc R U . . .
C3 C 1.02883(13) 0.07541(4) 0.86264(10) 0.02278(19) Uani 1 1 d . . . . .
H3 H 1.121443 0.074984 0.945137 0.027 Uiso 1 1 calc R U . . .
C4 C 0.92747(14) 0.03055(4) 0.81766(10) 0.02349(19) Uani 1 1 d . . . . .
H4 H 0.950669 -0.000520 0.869058 0.028 Uiso 1 1 calc R U . . .
C5 C 0.79156(13) 0.03140(4) 0.69668(10) 0.02257(19) Uani 1 1 d . . . . .
H5 H 0.721538 0.000850 0.665956 0.027 Uiso 1 1 calc R U . . .
C6 C 0.75770(12) 0.07668(4) 0.62059(9) 0.02020(18) Uani 1 1 d . . . . .
H6 H 0.664991 0.076833 0.538138 0.024 Uiso 1 1 calc R U . . .
C7 C 0.82347(11) 0.16958(3) 0.58486(9) 0.01697(17) Uani 1 1 d . . . . .
C8 C 0.70723(12) 0.18191(3) 0.46442(9) 0.01792(17) Uani 1 1 d . . . . .
H8 H 0.621380 0.159111 0.407432 0.022 Uiso 1 1 calc R U . . .
C9 C 0.73862(11) 0.23599(3) 0.43940(8) 0.01702(17) Uani 1 1 d . . . . .
C10 C 0.87330(12) 0.25268(3) 0.54706(9) 0.01757(17) Uani 1 1 d . . . . .
C11 C 0.97324(12) 0.30272(4) 0.58769(9) 0.01931(17) Uani 1 1 d . . . . .
H11A H 0.929651 0.328613 0.516063 0.023 Uiso 1 1 calc R U . . .
H11B H 1.099781 0.296154 0.603270 0.023 Uiso 1 1 calc R U . . .
C12 C 0.95533(12) 0.32613(3) 0.71135(9) 0.01908(17) Uani 1 1 d . . . . .
H12A H 0.829596 0.334706 0.693927 0.023 Uiso 1 1 calc R U . . .
H12B H 0.991747 0.299371 0.781346 0.023 Uiso 1 1 calc R U . . .
C13 C 1.06587(15) 0.37541(4) 0.75820(10) 0.0278(2) Uani 1 1 d . . . . .
H13A H 1.030611 0.402053 0.687910 0.033 Uiso 1 1 calc R U . . .
H13B H 1.191863 0.366769 0.776965 0.033 Uiso 1 1 calc R U . . .
C14 C 1.04519(16) 0.39869(4) 0.87973(10) 0.0304(2) Uani 1 1 d . . . . .
H14A H 0.920937 0.407795 0.861391 0.046 Uiso 1 1 calc R U . . .
H14B H 1.118102 0.430419 0.905601 0.046 Uiso 1 1 calc R U . . .
H14C H 1.083205 0.372847 0.950457 0.046 Uiso 1 1 calc R U . . .
C15 C 0.64627(12) 0.26635(4) 0.31632(8) 0.01820(17) Uani 1 1 d . . . . .
H15A H 0.612309 0.241312 0.242510 0.022 Uiso 1 1 calc R U . . .
H15B H 0.732076 0.291391 0.302873 0.022 Uiso 1 1 calc R U . . .
C16 C 0.47879(11) 0.29769(3) 0.31085(8) 0.01688(16) Uani 1 1 d . . . . .
C17 C 0.34935(12) 0.26470(4) 0.35621(9) 0.01945(17) Uani 1 1 d . . . . .
H17A H 0.229587 0.265377 0.288779 0.023 Uiso 1 1 calc R U . . .
H17B H 0.389656 0.227677 0.370505 0.023 Uiso 1 1 calc R U . . .
C18 C 0.43976(11) 0.33299(3) 0.49871(8) 0.01721(17) Uani 1 1 d . . . . .
C19 C 0.52074(11) 0.34221(3) 0.40847(8) 0.01687(17) Uani 1 1 d . . . . .
C20 C 0.61630(13) 0.38820(4) 0.41538(9) 0.02018(18) Uani 1 1 d . . . . .
H20 H 0.670061 0.395229 0.352844 0.024 Uiso 1 1 calc R U . . .
C21 C 0.63237(12) 0.42397(4) 0.51541(9) 0.02016(18) Uani 1 1 d . . . . .
H21 H 0.697310 0.455604 0.521227 0.024 Uiso 1 1 calc R U . . .
C22 C 0.55291(12) 0.41324(3) 0.60701(8) 0.01760(17) Uani 1 1 d . . . . .
C23 C 0.45397(12) 0.36739(4) 0.59953(9) 0.01862(17) Uani 1 1 d . . . . .
H23 H 0.398833 0.360184 0.661153 0.022 Uiso 1 1 calc R U . . .
C24 C 0.57515(12) 0.44886(4) 0.71919(9) 0.01910(17) Uani 1 1 d . . . . .
C25 C 0.71572(16) 0.52486(4) 0.83132(11) 0.0303(2) Uani 1 1 d . . . . .
H25A H 0.605879 0.539776 0.835158 0.045 Uiso 1 1 calc R U . . .
H25B H 0.793306 0.553368 0.823991 0.045 Uiso 1 1 calc R U . . .
H25C H 0.775285 0.504614 0.910727 0.045 Uiso 1 1 calc R U . . .
C26 C 0.38664(13) 0.31880(4) 0.17225(9) 0.02221(19) Uani 1 1 d . . . . .
H26A H 0.284339 0.340116 0.169451 0.033 Uiso 1 1 calc R U . . .
H26B H 0.347126 0.289231 0.111586 0.033 Uiso 1 1 calc R U . . .
H26C H 0.469661 0.340532 0.147273 0.033 Uiso 1 1 calc R U . . .
O1 O 0.92651(8) 0.21267(2) 0.63712(6) 0.01768(14) Uani 1 1 d . . . . .
O2 O 0.34500(9) 0.28733(3) 0.47721(7) 0.02245(15) Uani 1 1 d . . . . .
O3 O 0.51276(10) 0.44030(3) 0.80277(7) 0.02408(15) Uani 1 1 d . . . . .
O4 O 0.67551(10) 0.49071(3) 0.71949(7) 0.02569(16) Uani 1 1 d . . . . .

loop_
_atom_site_aniso_label
_atom_site_aniso_U_11
_atom_site_aniso_U_22
_atom_site_aniso_U_33
_atom_site_aniso_U_23
_atom_site_aniso_U_13
_atom_site_aniso_U_12
C1 0.0180(4) 0.0156(4) 0.0187(4) -0.0003(3) 0.0084(3) 0.0012(3)
C2 0.0192(4) 0.0178(4) 0.0207(4) 0.0003(3) 0.0065(3) -0.0003(3)
C3 0.0233(4) 0.0218(4) 0.0218(4) 0.0031(3) 0.0062(3) 0.0029(3)
C4 0.0291(5) 0.0173(4) 0.0263(5) 0.0035(3) 0.0126(4) 0.0036(3)
C5 0.0276(5) 0.0156(4) 0.0270(5) -0.0024(3) 0.0129(4) -0.0016(3)
C6 0.0220(4) 0.0184(4) 0.0205(4) -0.0023(3) 0.0078(3) -0.0011(3)
C7 0.0176(4) 0.0150(4) 0.0193(4) -0.0015(3) 0.0078(3) -0.0004(3)
C8 0.0181(4) 0.0164(4) 0.0194(4) -0.0013(3) 0.0067(3) 0.0006(3)
C9 0.0174(4) 0.0168(4) 0.0180(4) -0.0001(3) 0.0076(3) 0.0013(3)
C10 0.0178(4) 0.0164(4) 0.0189(4) 0.0019(3) 0.0070(3) 0.0010(3)
C11 0.0188(4) 0.0180(4) 0.0206(4) 0.0015(3) 0.0064(3) -0.0021(3)
C12 0.0187(4) 0.0167(4) 0.0215(4) 0.0009(3) 0.0067(3) -0.0010(3)
C13 0.0350(5) 0.0248(5) 0.0249(5) -0.0040(4) 0.0121(4) -0.0126(4)
C14 0.0405(6) 0.0250(5) 0.0249(5) -0.0050(4) 0.0104(4) -0.0088(4)
C15 0.0205(4) 0.0181(4) 0.0165(4) 0.0003(3) 0.0071(3) 0.0023(3)
C16 0.0178(4) 0.0157(4) 0.0161(4) -0.0003(3) 0.0048(3) 0.0004(3)
C17 0.0190(4) 0.0178(4) 0.0208(4) -0.0022(3) 0.0061(3) -0.0010(3)
C18 0.0162(4) 0.0167(4) 0.0181(4) 0.0005(3) 0.0052(3) -0.0007(3)
C19 0.0172(4) 0.0162(4) 0.0164(4) -0.0002(3) 0.0050(3) 0.0018(3)
C20 0.0242(4) 0.0187(4) 0.0199(4) -0.0003(3) 0.0107(3) -0.0019(3)
C21 0.0238(4) 0.0162(4) 0.0213(4) -0.0009(3) 0.0090(3) -0.0021(3)
C22 0.0182(4) 0.0167(4) 0.0168(4) -0.0003(3) 0.0048(3) 0.0026(3)
C23 0.0186(4) 0.0207(4) 0.0174(4) 0.0000(3) 0.0075(3) 0.0000(3)
C24 0.0194(4) 0.0175(4) 0.0188(4) -0.0008(3) 0.0049(3) 0.0030(3)
C25 0.0417(6) 0.0230(5) 0.0277(5) -0.0103(4) 0.0142(4) -0.0075(4)
C26 0.0254(4) 0.0209(4) 0.0181(4) 0.0012(3) 0.0049(3) 0.0033(3)
O1 0.0179(3) 0.0156(3) 0.0186(3) 0.0011(2) 0.0052(2) -0.0012(2)
O2 0.0267(3) 0.0207(3) 0.0224(3) -0.0035(2) 0.0117(3) -0.0075(3)
O3 0.0278(3) 0.0251(3) 0.0214(3) -0.0036(3) 0.0113(3) 0.0000(3)
O4 0.0359(4) 0.0198(3) 0.0233(3) -0.0061(3) 0.0128(3) -0.0059(3)

loop_
_atom_type_symbol
_atom_type_description
_atom_type_scat_dispersion_real
_atom_type_scat_dispersion_imag
_atom_type_scat_source
C C 0.0137 0.0067 'International Tables Vol C Tables 4.2.6.8 and 6.1.1.4'
H H 0.0000 0.0000 'International Tables Vol C Tables 4.2.6.8 and 6.1.1.4'
O O 0.0389 0.0241 'International Tables Vol C Tables 4.2.6.8 and 6.1.1.4'

loop_
_geom_angle_atom_site_label_1
_geom_angle_atom_site_label_2
_geom_angle_atom_site_label_3
_geom_angle
_geom_angle_site_symmetry_1
_geom_angle_site_symmetry_3
_geom_angle_publ_flag
C2 C1 C6 118.75(8) . . ?
C2 C1 C7 121.14(8) . . ?
C6 C1 C7 120.11(8) . . ?
C1 C2 H2 119.8 . . ?
C3 C2 C1 120.46(8) . . ?
C3 C2 H2 119.8 . . ?
C2 C3 H3 119.8 . . ?
C4 C3 C2 120.37(9) . . ?
C4 C3 H3 119.8 . . ?
C3 C4 H4 120.2 . . ?
C3 C4 C5 119.60(9) . . ?
C5 C4 H4 120.2 . . ?
C4 C5 H5 119.8 . . ?
C6 C5 C4 120.47(9) . . ?
C6 C5 H5 119.8 . . ?
C1 C6 H6 119.8 . . ?
C5 C6 C1 120.35(9) . . ?
C5 C6 H6 119.8 . . ?
C8 C7 C1 134.33(8) . . ?
C8 C7 O1 109.36(8) . . ?
O1 C7 C1 116.31(8) . . ?
C7 C8 H8 126.4 . . ?
C7 C8 C9 107.27(8) . . ?
C9 C8 H8 126.4 . . ?
C8 C9 C15 126.50(8) . . ?
C10 C9 C8 105.81(8) . . ?
C10 C9 C15 127.64(8) . . ?
C9 C10 C11 135.21(8) . . ?
C9 C10 O1 110.16(8) . . ?
O1 C10 C11 114.63(7) . . ?
C10 C11 H11A 109.1 . . ?
C10 C11 H11B 109.1 . . ?
C10 C11 C12 112.69(7) . . ?
H11A C11 H11B 107.8 . . ?
C12 C11 H11A 109.1 . . ?
C12 C11 H11B 109.1 . . ?
C11 C12 H12A 109.0 . . ?
C11 C12 H12B 109.0 . . ?
H12A C12 H12B 107.8 . . ?
C13 C12 C11 113.04(8) . . ?
C13 C12 H12A 109.0 . . ?
C13 C12 H12B 109.0 . . ?
C12 C13 H13A 109.1 . . ?
C12 C13 H13B 109.1 . . ?
C12 C13 C14 112.59(8) . . ?
H13A C13 H13B 107.8 . . ?
C14 C13 H13A 109.1 . . ?
C14 C13 H13B 109.1 . . ?
C13 C14 H14A 109.5 . . ?
C13 C14 H14B 109.5 . . ?
C13 C14 H14C 109.5 . . ?
H14A C14 H14B 109.5 . . ?
H14A C14 H14C 109.5 . . ?
H14B C14 H14C 109.5 . . ?
C9 C15 H15A 108.2 . . ?
C9 C15 H15B 108.2 . . ?
C9 C15 C16 116.55(7) . . ?
H15A C15 H15B 107.3 . . ?
C16 C15 H15A 108.2 . . ?
C16 C15 H15B 108.2 . . ?
C17 C16 C15 112.78(7) . . ?
C19 C16 C15 112.43(7) . . ?
C19 C16 C17 100.65(7) . . ?
C19 C16 C26 110.48(7) . . ?
C26 C16 C15 109.21(7) . . ?
C26 C16 C17 111.09(7) . . ?
C16 C17 H17A 110.0 . . ?
C16 C17 H17B 110.0 . . ?
H17A C17 H17B 108.4 . . ?
O2 C17 C16 108.31(7) . . ?
O2 C17 H17A 110.0 . . ?
O2 C17 H17B 110.0 . . ?
C23 C18 C19 122.56(8) . . ?
O2 C18 C19 113.45(8) . . ?
O2 C18 C23 123.99(8) . . ?
C18 C19 C16 109.60(8) . . ?
C18 C19 C20 119.80(8) . . ?
C20 C19 C16 130.54(8) . . ?
C19 C20 H20 120.4 . . ?
C19 C20 C21 119.14(8) . . ?
C21 C20 H20 120.4 . . ?
C20 C21 H21 120.0 . . ?
C20 C21 C22 119.99(8) . . ?
C22 C21 H21 120.0 . . ?
C21 C22 C23 121.23(8) . . ?
C21 C22 C24 121.65(8) . . ?
C23 C22 C24 117.08(8) . . ?
C18 C23 C22 117.25(8) . . ?
C18 C23 H23 121.4 . . ?
C22 C23 H23 121.4 . . ?
O3 C24 C22 123.79(9) . . ?
O3 C24 O4 123.71(8) . . ?
O4 C24 C22 112.48(8) . . ?
H25A C25 H25B 109.5 . . ?
H25A C25 H25C 109.5 . . ?
H25B C25 H25C 109.5 . . ?
O4 C25 H25A 109.5 . . ?
O4 C25 H25B 109.5 . . ?
O4 C25 H25C 109.5 . . ?
C16 C26 H26A 109.5 . . ?
C16 C26 H26B 109.5 . . ?
C16 C26 H26C 109.5 . . ?
H26A C26 H26B 109.5 . . ?
H26A C26 H26C 109.5 . . ?
H26B C26 H26C 109.5 . . ?
C7 O1 C10 107.41(7) . . ?
C18 O2 C17 107.48(7) . . ?
C24 O4 C25 115.77(8) . . ?

loop_
_geom_bond_atom_site_label_1
_geom_bond_atom_site_label_2
_geom_bond_distance
_geom_bond_site_symmetry_2
_geom_bond_publ_flag
C1 C2 1.4035(12) . ?
C1 C6 1.4038(12) . ?
C1 C7 1.4599(12) . ?
C2 H2 0.9500 . ?
C2 C3 1.3933(13) . ?
C3 H3 0.9500 . ?
C3 C4 1.3892(14) . ?
C4 H4 0.9500 . ?
C4 C5 1.3936(14) . ?
C5 H5 0.9500 . ?
C5 C6 1.3914(13) . ?
C6 H6 0.9500 . ?
C7 C8 1.3613(12) . ?
C7 O1 1.3731(10) . ?
C8 H8 0.9500 . ?
C8 C9 1.4415(12) . ?
C9 C10 1.3619(12) . ?
C9 C15 1.5057(12) . ?
C10 C11 1.4882(12) . ?
C10 O1 1.3772(10) . ?
C11 H11A 0.9900 . ?
C11 H11B 0.9900 . ?
C11 C12 1.5350(13) . ?
C12 H12A 0.9900 . ?
C12 H12B 0.9900 . ?
C12 C13 1.5190(13) . ?
C13 H13A 0.9900 . ?
C13 H13B 0.9900 . ?
C13 C14 1.5216(15) . ?
C14 H14A 0.9800 . ?
C14 H14B 0.9800 . ?
C14 H14C 0.9800 . ?
C15 H15A 0.9900 . ?
C15 H15B 0.9900 . ?
C15 C16 1.5537(12) . ?
C16 C17 1.5535(12) . ?
C16 C19 1.5122(12) . ?
C16 C26 1.5357(12) . ?
C17 H17A 0.9900 . ?
C17 H17B 0.9900 . ?
C17 O2 1.4593(11) . ?
C18 C19 1.3863(12) . ?
C18 C23 1.3830(12) . ?
C18 O2 1.3645(10) . ?
C19 C20 1.3883(12) . ?
C20 H20 0.9500 . ?
C20 C21 1.3960(12) . ?
C21 H21 0.9500 . ?
C21 C22 1.3978(13) . ?
C22 C23 1.3993(12) . ?
C22 C24 1.4874(12) . ?
C23 H23 0.9500 . ?
C24 O3 1.2124(12) . ?
C24 O4 1.3371(11) . ?
C25 H25A 0.9800 . ?
C25 H25B 0.9800 . ?
C25 H25C 0.9800 . ?
C25 O4 1.4438(12) . ?
C26 H26A 0.9800 . ?
C26 H26B 0.9800 . ?
C26 H26C 0.9800 . ?

loop_
_geom_torsion_atom_site_label_1
_geom_torsion_atom_site_label_2
_geom_torsion_atom_site_label_3
_geom_torsion_atom_site_label_4
_geom_torsion
_geom_torsion_site_symmetry_1
_geom_torsion_site_symmetry_2
_geom_torsion_site_symmetry_3
_geom_torsion_site_symmetry_4
_geom_torsion_publ_flag
C1 C2 C3 C4 -0.41(14) . . . . ?
C1 C7 C8 C9 -179.52(9) . . . . ?
C1 C7 O1 C10 179.44(7) . . . . ?
C2 C1 C6 C5 -0.31(13) . . . . ?
C2 C1 C7 C8 178.14(10) . . . . ?
C2 C1 C7 O1 -1.22(12) . . . . ?
C2 C3 C4 C5 -0.12(15) . . . . ?
C3 C4 C5 C6 0.42(14) . . . . ?
C4 C5 C6 C1 -0.20(14) . . . . ?
C6 C1 C2 C3 0.62(13) . . . . ?
C6 C1 C7 C8 -2.29(15) . . . . ?
C6 C1 C7 O1 178.35(8) . . . . ?
C7 C1 C2 C3 -179.81(8) . . . . ?
C7 C1 C6 C5 -179.89(8) . . . . ?
C7 C8 C9 C10 0.28(10) . . . . ?
C7 C8 C9 C15 177.59(8) . . . . ?
C8 C7 O1 C10 -0.08(9) . . . . ?
C8 C9 C10 C11 179.31(10) . . . . ?
C8 C9 C10 O1 -0.33(10) . . . . ?
C8 C9 C15 C16 91.66(10) . . . . ?
C9 C10 C11 C12 119.35(11) . . . . ?
C9 C10 O1 C7 0.26(10) . . . . ?
C9 C15 C16 C17 -47.19(10) . . . . ?
C9 C15 C16 C19 65.78(10) . . . . ?
C9 C15 C16 C26 -171.22(8) . . . . ?
C10 C9 C15 C16 -91.61(11) . . . . ?
C10 C11 C12 C13 176.49(8) . . . . ?
C11 C10 O1 C7 -179.46(7) . . . . ?
C11 C12 C13 C14 179.22(9) . . . . ?
C15 C9 C10 C11 2.04(17) . . . . ?
C15 C9 C10 O1 -177.60(8) . . . . ?
C15 C16 C17 O2 113.26(8) . . . . ?
C15 C16 C19 C18 -116.05(8) . . . . ?
C15 C16 C19 C20 66.60(12) . . . . ?
C16 C17 O2 C18 7.12(9) . . . . ?
C16 C19 C20 C21 178.53(9) . . . . ?
C17 C16 C19 C18 4.20(9) . . . . ?
C17 C16 C19 C20 -173.15(9) . . . . ?
C18 C19 C20 C21 1.40(14) . . . . ?
C19 C16 C17 O2 -6.74(9) . . . . ?
C19 C18 C23 C22 0.85(13) . . . . ?
C19 C18 O2 C17 -4.51(10) . . . . ?
C19 C20 C21 C22 0.06(14) . . . . ?
C20 C21 C22 C23 -1.11(14) . . . . ?
C20 C21 C22 C24 176.57(8) . . . . ?
C21 C22 C23 C18 0.65(13) . . . . ?
C21 C22 C24 O3 -177.85(9) . . . . ?
C21 C22 C24 O4 0.51(12) . . . . ?
C22 C24 O4 C25 -174.94(8) . . . . ?
C23 C18 C19 C16 -179.59(8) . . . . ?
C23 C18 C19 C20 -1.91(14) . . . . ?
C23 C18 O2 C17 175.01(8) . . . . ?
C23 C22 C24 O3 -0.08(13) . . . . ?
C23 C22 C24 O4 178.28(8) . . . . ?
C24 C22 C23 C18 -177.12(8) . . . . ?
C26 C16 C17 O2 -123.75(8) . . . . ?
C26 C16 C19 C18 121.66(8) . . . . ?
C26 C16 C19 C20 -55.69(12) . . . . ?
O1 C7 C8 C9 -0.13(10) . . . . ?
O1 C10 C11 C12 -61.02(10) . . . . ?
O2 C18 C19 C16 -0.06(10) . . . . ?
O2 C18 C19 C20 177.62(8) . . . . ?
O2 C18 C23 C22 -178.62(8) . . . . ?
O3 C24 O4 C25 3.42(14) . . . . ?
